data_4506362
loop_
_publ_author_name
'Deng, Zhao-Peng'
'Huo, Li-Hua'
'Zhao, Hui'
'Gao, Shan'

_publ_section_title
;
 A Co-Crystal Strategy to Tune the Supramolecular Patterns and Luminescent
 Properties: Ten Well-Designed Salts Assembled by Arenedisulfonic Acid
 with Diverse Diamines
;
_journal_issue 6
_journal_name_full 'Crystal Growth &amp; Design'
_journal_page_first 3342
_journal_paper_doi 10.1021/cg3004855
_journal_volume 12
_journal_year 2012
_chemical_formula_moiety 'C10 H6 O6 S2, H6 N2'
_chemical_formula_sum 'C10 H12 N2 O6 S2'
_chemical_formula_weight 320.34
_chemical_name_systematic
; 
 ? 
;
_space_group_IT_number 14
_symmetry_cell_setting monoclinic
_symmetry_space_group_name_Hall '-P 2ybc'
_symmetry_space_group_name_H-M 'P 1 21/c 1'
_atom_sites_solution_hydrogens geom
_atom_sites_solution_primary direct
_atom_sites_solution_secondary difmap
_audit_creation_method SHELXL-97
_cell_angle_alpha 90.00
_cell_angle_beta 95.41(3)
_cell_angle_gamma 90.00
_cell_formula_units_Z 2
_cell_length_a 10.837(2)
_cell_length_b 7.6503(15)
_cell_length_c 7.2566(15)
_cell_measurement_reflns_used 3847
_cell_measurement_temperature 295(2)
_cell_measurement_theta_max 27.40
_cell_measurement_theta_min 3.26
_cell_volume 598.9(2)
_computing_cell_refinement RAPID-AUTO
_computing_data_collection 'RAPID-AUTO (Rigaku Corporation, 1998)'
_computing_data_reduction 'CrystalStructure (Rigaku/MSC and Rigaku Corporation, 2002)'
_computing_molecular_graphics SHELXL-97
_computing_publication_material SHELXL-97
_computing_structure_refinement 'SHELXL-97 (Sheldrick, 1997)'
_computing_structure_solution 'SHELXS-97 (Sheldrick, 1990)'
_diffrn_ambient_temperature 295(2)
_diffrn_detector_area_resol_mean 10.000
_diffrn_measured_fraction_theta_full 0.999
_diffrn_measured_fraction_theta_max 0.999
_diffrn_measurement_device_type 'Rigaku RAXIS-RAPID'
_diffrn_measurement_method \w
_diffrn_radiation_monochromator graphite
_diffrn_radiation_source 'fine-focus sealed tube'
_diffrn_radiation_type MoK\a
_diffrn_radiation_wavelength 0.71073
_diffrn_reflns_av_R_equivalents 0.0434
_diffrn_reflns_av_sigmaI/netI 0.0372
_diffrn_reflns_limit_h_max 14
_diffrn_reflns_limit_h_min -14
_diffrn_reflns_limit_k_max 9
_diffrn_reflns_limit_k_min -9
_diffrn_reflns_limit_l_max 9
_diffrn_reflns_limit_l_min -9
_diffrn_reflns_number 5616
_diffrn_reflns_theta_full 27.41
_diffrn_reflns_theta_max 27.41
_diffrn_reflns_theta_min 3.26
_diffrn_standards_decay_% 0
_diffrn_standards_interval_count 0
_diffrn_standards_interval_time 0
_diffrn_standards_number 0
_exptl_absorpt_coefficient_mu 0.474
_exptl_absorpt_correction_T_max 0.9322
_exptl_absorpt_correction_T_min 0.8946
_exptl_absorpt_correction_type multi-scan
_exptl_absorpt_process_details 'ABSCOR (Higashi, 1995)'
_exptl_crystal_colour colorless
_exptl_crystal_density_diffrn 1.776
_exptl_crystal_density_method 'not measured'
_exptl_crystal_description prism
_exptl_crystal_F_000 332
_exptl_crystal_size_max 0.24
_exptl_crystal_size_mid 0.19
_exptl_crystal_size_min 0.15
_refine_diff_density_max 0.769
_refine_diff_density_min -0.551
_refine_diff_density_rms 0.095
_refine_ls_extinction_method none
_refine_ls_goodness_of_fit_ref 1.069
_refine_ls_hydrogen_treatment mixed
_refine_ls_matrix_type full
_refine_ls_number_parameters 100
_refine_ls_number_reflns 1358
_refine_ls_number_restraints 6
_refine_ls_restrained_S_all 1.067
_refine_ls_R_factor_all 0.0418
_refine_ls_R_factor_gt 0.0387
_refine_ls_shift/su_max 0.000
_refine_ls_shift/su_mean 0.000
_refine_ls_structure_factor_coef Fsqd
_refine_ls_weighting_details 'calc w=1/[\s^2^(Fo^2^)+(0.0735P)^2^+0.1594P] where P=(Fo^2^+2Fc^2^)/3'
_refine_ls_weighting_scheme calc
_refine_ls_wR_factor_gt 0.1041
_refine_ls_wR_factor_ref 0.1112
_reflns_number_gt 1214
_reflns_number_total 1358
_reflns_threshold_expression >2sigma(I)
_cod_data_source_file cg3004855_si_002.cif
_cod_data_source_block crystal1
_cod_original_sg_symbol_H-M 'P 21/c'
_cod_database_code 4506362

loop_
_symmetry_equiv_pos_as_xyz
'x, y, z'
'-x, y+1/2, -z+1/2'
'-x, -y, -z'
'x, -y-1/2, z-1/2'

loop_
_atom_site_label
_atom_site_type_symbol
_atom_site_fract_x
_atom_site_fract_y
_atom_site_fract_z
_atom_site_U_iso_or_equiv
_atom_site_adp_type
_atom_site_occupancy
_atom_site_symmetry_multiplicity
_atom_site_calc_flag
_atom_site_refinement_flags
S1 S 0.18387(3) 0.50825(5) 0.52124(5) 0.01863(19) Uani 1 1 d .
O1 O 0.16968(11) 0.69319(16) 0.4762(2) 0.0309(3) Uani 1 1 d .
O2 O 0.11671(12) 0.4553(2) 0.67521(19) 0.0325(3) Uani 1 1 d .
O3 O 0.15530(12) 0.39571(17) 0.36011(18) 0.0298(3) Uani 1 1 d .
N1 N 0.02458(14) 0.41353(18) 0.01724(19) 0.0225(3) Uani 1 1 d D
H1N1 H -0.0364(13) 0.342(2) 0.015(3) 0.034 Uiso 1 1 d D
H1N2 H 0.0702(15) 0.387(3) -0.0682(19) 0.034 Uiso 1 1 d D
H1N3 H 0.0675(15) 0.407(3) 0.1222(15) 0.034 Uiso 1 1 d D
C1 C 0.34392(15) 0.4746(2) 0.5902(2) 0.0184(3) Uani 1 1 d .
C2 C 0.43629(16) 0.51426(19) 0.4675(2) 0.0171(4) Uani 1 1 d .
C3 C 0.40677(15) 0.5813(2) 0.2863(2) 0.0209(4) Uani 1 1 d .
H3 H 0.3244 0.6004 0.2430 0.025 Uiso 1 1 calc R
C4 C 0.49801(15) 0.6181(2) 0.1754(2) 0.0224(4) Uani 1 1 d .
H4 H 0.4769 0.6624 0.0573 0.027 Uiso 1 1 calc R
C5 C 0.62388(16) 0.5900(2) 0.2364(2) 0.0228(4) Uani 1 1 d .
H5 H 0.6849 0.6155 0.1586 0.027 Uiso 1 1 calc R

loop_
_atom_site_aniso_label
_atom_site_aniso_U_11
_atom_site_aniso_U_22
_atom_site_aniso_U_33
_atom_site_aniso_U_23
_atom_site_aniso_U_13
_atom_site_aniso_U_12
S1 0.0130(3) 0.0212(3) 0.0215(3) 0.00102(14) 0.00061(18) 0.00158(12)
O1 0.0231(7) 0.0221(7) 0.0475(8) 0.0048(6) 0.0031(5) 0.0061(5)
O2 0.0198(7) 0.0484(8) 0.0301(7) 0.0086(6) 0.0065(5) 0.0016(6)
O3 0.0211(7) 0.0357(7) 0.0311(6) -0.0081(6) -0.0059(5) 0.0015(5)
N1 0.0211(7) 0.0243(8) 0.0220(7) -0.0003(6) 0.0014(5) -0.0020(6)
C1 0.0133(8) 0.0201(7) 0.0215(8) -0.0007(6) 0.0000(6) 0.0009(5)
C2 0.0144(9) 0.0169(7) 0.0195(8) -0.0010(5) -0.0006(6) 0.0006(5)
C3 0.0188(8) 0.0219(8) 0.0210(7) 0.0002(6) -0.0035(6) 0.0023(6)
C4 0.0242(9) 0.0224(8) 0.0199(7) 0.0041(6) -0.0022(6) 0.0012(6)
C5 0.0210(8) 0.0253(8) 0.0225(8) 0.0030(7) 0.0035(6) -0.0014(6)

loop_
_atom_type_symbol
_atom_type_description
_atom_type_scat_dispersion_real
_atom_type_scat_dispersion_imag
_atom_type_scat_source
C C 0.0033 0.0016 'International Tables Vol C Tables 4.2.6.8 and 6.1.1.4'
H H 0.0000 0.0000 'International Tables Vol C Tables 4.2.6.8 and 6.1.1.4'
N N 0.0061 0.0033 'International Tables Vol C Tables 4.2.6.8 and 6.1.1.4'
O O 0.0106 0.0060 'International Tables Vol C Tables 4.2.6.8 and 6.1.1.4'
S S 0.1246 0.1234 'International Tables Vol C Tables 4.2.6.8 and 6.1.1.4'

loop_
_geom_angle_atom_site_label_1
_geom_angle_atom_site_label_2
_geom_angle_atom_site_label_3
_geom_angle
_geom_angle_site_symmetry_1
_geom_angle_site_symmetry_3
O2 S1 O1 113.28(8) . .
O2 S1 O3 111.63(9) . .
O1 S1 O3 112.49(8) . .
O2 S1 C1 106.87(8) . .
O1 S1 C1 106.46(8) . .
O3 S1 C1 105.50(8) . .
N1 N1 H1N1 108.1(14) 3_565 .
N1 N1 H1N2 108.9(14) 3_565 .
H1N1 N1 H1N2 109.3(12) . .
N1 N1 H1N3 111.7(14) 3_565 .
H1N1 N1 H1N3 109.5(12) . .
H1N2 N1 H1N3 109.2(13) . .
C5 C1 C2 121.07(16) 3_666 .
C5 C1 S1 117.99(13) 3_666 .
C2 C1 S1 120.95(13) . .
C3 C2 C2 119.07(19) . 3_666
C3 C2 C1 122.84(16) . .
C2 C2 C1 118.09(19) 3_666 .
C4 C3 C2 120.61(15) . .
C4 C3 H3 119.7 . .
C2 C3 H3 119.7 . .
C3 C4 C5 121.19(15) . .
C3 C4 H4 119.4 . .
C5 C4 H4 119.4 . .
C1 C5 C4 119.96(15) 3_666 .
C1 C5 H5 120.0 3_666 .
C4 C5 H5 120.0 . .

loop_
_geom_bond_atom_site_label_1
_geom_bond_atom_site_label_2
_geom_bond_distance
_geom_bond_site_symmetry_2
S1 O2 1.4476(14) .
S1 O1 1.4570(13) .
S1 O3 1.4615(13) .
S1 C1 1.7781(17) .
N1 N1 1.439(3) 3_565
N1 H1N1 0.86(2) .
N1 H1N2 0.85(2) .
N1 H1N3 0.86(2) .
C1 C5 1.366(2) 3_666
C1 C2 1.433(2) .
C2 C3 1.419(2) .
C2 C2 1.433(3) 3_666
C3 C4 1.362(2) .
C3 H3 0.9300 .
C4 C5 1.410(2) .
C4 H4 0.9300 .
C5 C1 1.366(2) 3_666
C5 H5 0.9300 .

loop_
_geom_hbond_atom_site_label_D
_geom_hbond_atom_site_label_H
_geom_hbond_atom_site_label_A
_geom_hbond_distance_DH
_geom_hbond_distance_HA
_geom_hbond_distance_DA
_geom_hbond_angle_DHA
_geom_hbond_site_symmetry_A
N1 H1N1 O1 0.86(2) 1.845(8) 2.701(2) 176.5(18) 2_545
N1 H1N2 O2 0.85(2) 2.042(13) 2.780(2) 144.2(18) 1_554
N1 H1N2 O3 0.85(2) 2.426(17) 3.035(2) 128.8(16) 4_565
N1 H1N3 O3 0.86(2) 1.893(9) 2.748(2) 177.1(18) .

loop_
_geom_torsion_atom_site_label_1
_geom_torsion_atom_site_label_2
_geom_torsion_atom_site_label_3
_geom_torsion_atom_site_label_4
_geom_torsion
_geom_torsion_site_symmetry_1
_geom_torsion_site_symmetry_4
O2 S1 C1 C5 -0.24(16) . 3_666
O1 S1 C1 C5 121.10(14) . 3_666
O3 S1 C1 C5 -119.17(14) . 3_666
O2 S1 C1 C2 179.83(13) . .
O1 S1 C1 C2 -58.83(15) . .
O3 S1 C1 C2 60.89(15) . .
C5 C1 C2 C3 179.93(15) 3_666 .
S1 C1 C2 C3 -0.1(2) . .
C5 C1 C2 C2 -0.6(3) 3_666 3_666
S1 C1 C2 C2 179.37(14) . 3_666
C2 C2 C3 C4 0.1(3) 3_666 .
C1 C2 C3 C4 179.57(15) . .
C2 C3 C4 C5 0.3(2) . .
C3 C4 C5 C1 -0.2(3) . 3_666
